data_7015688
loop_
_publ_author_name
'Yao, Jinlei'
'Lyutyy, Pavlo'
'Mozharivskyj, Yurij'

_publ_section_title
;
 Crystal structure, coloring problem and magnetism of Gd(5-x)Zr(x)Si4.
;
_journal_issue 16
_journal_name_full 'Dalton transactions (Cambridge, England : 2003)'
_journal_page_first 4275
_journal_page_last 4283
_journal_paper_doi 10.1039/c0dt01821j
_journal_volume 40
_journal_year 2011
_chemical_formula_sum 'Gd4.67 Si4 Zr0.33'
_chemical_formula_weight 876.82
_chemical_name_systematic
; 
 ? 
;
_space_group_IT_number 62
_symmetry_cell_setting orthorhombic
_symmetry_space_group_name_Hall '-P 2ac 2n'
_symmetry_space_group_name_H-M 'P n m a'
_atom_sites_solution_primary direct
_atom_sites_solution_secondary difmap
_audit_creation_method SHELXL-97
_cell_angle_alpha 90.00
_cell_angle_beta 90.00
_cell_angle_gamma 90.00
_cell_formula_units_Z 4
_cell_length_a 7.4492(4)
_cell_length_b 14.6413(9)
_cell_length_c 7.6985(5)
_cell_measurement_reflns_used 1169
_cell_measurement_temperature 293(2)
_cell_measurement_theta_max 29.14
_cell_measurement_theta_min 2.78
_cell_volume 839.64(9)
_computing_cell_refinement X-Area
_computing_data_collection X-Area
_computing_data_reduction X-Red32
_computing_publication_material 'SHELXL-97 (Sheldrick, 1997)'
_computing_structure_refinement 'SHELXL-97 (Sheldrick, 1997)'
_computing_structure_solution 'SHELXS-97 (Sheldrick, 1990)'
_diffrn_ambient_temperature 293(2)
_diffrn_measured_fraction_theta_full 0.990
_diffrn_measured_fraction_theta_max 0.990
_diffrn_measurement_device_type 'STOE IPDSII'
_diffrn_measurement_method 'omega scan'
_diffrn_radiation_monochromator graphite
_diffrn_radiation_source 'fine-focus sealed tube'
_diffrn_radiation_type MoK\a
_diffrn_radiation_wavelength 0.71073
_diffrn_reflns_av_R_equivalents 0.0577
_diffrn_reflns_av_sigmaI/netI 0.0360
_diffrn_reflns_limit_h_max 8
_diffrn_reflns_limit_h_min -10
_diffrn_reflns_limit_k_max 20
_diffrn_reflns_limit_k_min -20
_diffrn_reflns_limit_l_max 10
_diffrn_reflns_limit_l_min -10
_diffrn_reflns_number 7642
_diffrn_reflns_theta_full 29.14
_diffrn_reflns_theta_max 29.14
_diffrn_reflns_theta_min 2.78
_exptl_absorpt_coefficient_mu 37.242
_exptl_absorpt_correction_T_max 0.4889
_exptl_absorpt_correction_T_min 0.0608
_exptl_absorpt_correction_type numerical
_exptl_absorpt_process_details X-Red
_exptl_crystal_colour Black
_exptl_crystal_density_diffrn 6.936
_exptl_crystal_density_method 'not measured'
_exptl_crystal_description Plate
_exptl_crystal_F_000 1472
_exptl_crystal_size_max 0.163
_exptl_crystal_size_mid 0.076
_exptl_crystal_size_min 0.019
_refine_diff_density_max 1.317
_refine_diff_density_min -1.568
_refine_diff_density_rms 0.292
_refine_ls_extinction_coef 0.00145(5)
_refine_ls_extinction_expression Fc^*^=kFc[1+0.001xFc^2^\l^3^/sin(2\q)]^-1/4^
_refine_ls_extinction_method SHELXL
_refine_ls_goodness_of_fit_ref 0.942
_refine_ls_matrix_type full
_refine_ls_number_parameters 49
_refine_ls_number_reflns 1169
_refine_ls_number_restraints 0
_refine_ls_restrained_S_all 0.942
_refine_ls_R_factor_all 0.0333
_refine_ls_R_factor_gt 0.0216
_refine_ls_shift/su_max 0.002
_refine_ls_shift/su_mean 0.000
_refine_ls_structure_factor_coef Fsqd
_refine_ls_weighting_details 'calc w=1/[\s^2^(Fo^2^)+(0.0075P)^2^+0.0000P] where P=(Fo^2^+2Fc^2^)/3'
_refine_ls_weighting_scheme calc
_refine_ls_wR_factor_gt 0.0274
_refine_ls_wR_factor_ref 0.0288
_reflns_number_gt 997
_reflns_number_total 1169
_reflns_threshold_expression >2sigma(I)
_cod_data_source_file c0dt01821j.cif
_cod_data_source_block pnma_Gd4.67Zr0.33Si4
_cod_depositor_comments
;
The following automatic conversions were performed:
'_symmetry_cell_setting' value 'Orthorhombic' changed to 'orthorhombic'
according to '/home/saulius/struct/CIF-dictionaries/cif_core.dic'
dictionary named 'cif_core.dic' version 2.4.1 from 2010-06-29.

Automatic conversion script
Id: cif_fix_enum 1555 2011-01-17 13:19:09Z saulius 
;
_cod_original_sg_symbol_H-M Pnma
_cod_database_code 7015688

loop_
_symmetry_equiv_pos_as_xyz
'x, y, z'
'-x+1/2, -y, z+1/2'
'-x, y+1/2, -z'
'x+1/2, -y+1/2, -z+1/2'
'-x, -y, -z'
'x-1/2, y, -z-1/2'
'x, -y-1/2, z'
'-x-1/2, y-1/2, z-1/2'

loop_
_atom_site_label
_atom_site_type_symbol
_atom_site_fract_x
_atom_site_fract_y
_atom_site_fract_z
_atom_site_U_iso_or_equiv
_atom_site_adp_type
_atom_site_occupancy
_atom_site_symmetry_multiplicity
_atom_site_calc_flag
_atom_site_refinement_flags
_atom_site_disorder_assembly
_atom_site_disorder_group
Gd1 Gd 0.02610(3) 0.597376(19) 0.18141(3) 0.00981(9) Uani 1 1 d . . .
Gd2 Gd 0.31828(3) 0.122270(19) 0.17919(3) 0.00833(10) Uani 0.899(5) 1 d P . .
Zr2 Zr 0.31828(3) 0.122270(19) 0.17919(3) 0.00833(10) Uani 0.101(5) 1 d P . .
Gd3 Gd 0.14756(5) 0.2500 0.51093(5) 0.00835(14) Uani 0.880(6) 2 d SP . .
Zr3 Zr 0.14756(5) 0.2500 0.51093(5) 0.00835(14) Uani 0.120(6) 2 d SP . .
Si1 Si 0.1469(2) 0.03991(12) 0.47128(19) 0.0130(3) Uani 1 1 d . . .
Si2 Si 0.0224(3) 0.2500 0.1035(3) 0.0114(4) Uani 1 2 d S . .
Si3 Si 0.2637(3) 0.2500 0.8746(3) 0.0106(4) Uani 1 2 d S . .

loop_
_atom_site_aniso_label
_atom_site_aniso_U_11
_atom_site_aniso_U_22
_atom_site_aniso_U_33
_atom_site_aniso_U_23
_atom_site_aniso_U_13
_atom_site_aniso_U_12
Gd1 0.00995(13) 0.01068(14) 0.00881(13) 0.00116(11) 0.00136(9) 0.00203(9)
Gd2 0.00883(14) 0.00792(15) 0.00823(14) -0.00008(11) 0.00095(10) 0.00025(9)
Zr2 0.00883(14) 0.00792(15) 0.00823(14) -0.00008(11) 0.00095(10) 0.00025(9)
Gd3 0.00792(19) 0.0086(2) 0.00853(19) 0.000 0.00012(13) 0.000
Zr3 0.00792(19) 0.0086(2) 0.00853(19) 0.000 0.00012(13) 0.000
Si1 0.0161(7) 0.0135(8) 0.0094(6) 0.0015(6) -0.0021(6) -0.0051(6)
Si2 0.0087(9) 0.0116(11) 0.0139(10) 0.000 0.0004(8) 0.000
Si3 0.0101(9) 0.0096(11) 0.0122(9) 0.000 0.0003(8) 0.000

loop_
_atom_type_symbol
_atom_type_description
_atom_type_scat_dispersion_real
_atom_type_scat_dispersion_imag
_atom_type_scat_source
Si Si 0.0817 0.0704 'International Tables Vol C Tables 4.2.6.8 and 6.1.1.4'
Zr Zr -2.9673 0.5597 'International Tables Vol C Tables 4.2.6.8 and 6.1.1.4'
Gd Gd -0.1653 3.9035 'International Tables Vol C Tables 4.2.6.8 and 6.1.1.4'

loop_
_geom_angle_atom_site_label_1
_geom_angle_atom_site_label_2
_geom_angle_atom_site_label_3
_geom_angle
_geom_angle_site_symmetry_1
_geom_angle_site_symmetry_3
_geom_angle_publ_flag
Si1 Gd1 Si3 89.52(5) 3_556 2_564 ?
Si1 Gd1 Si1 136.04(5) 3_556 8_665 ?
Si3 Gd1 Si1 92.87(5) 2_564 8_665 ?
Si1 Gd1 Si1 47.79(5) 3_556 7_565 ?
Si3 Gd1 Si1 88.61(4) 2_564 7_565 ?
Si1 Gd1 Si1 88.36(2) 8_665 7_565 ?
Si1 Gd1 Si2 138.46(5) 3_556 5_565 ?
Si3 Gd1 Si2 83.17(4) 2_564 5_565 ?
Si1 Gd1 Si2 85.29(5) 8_665 5_565 ?
Si1 Gd1 Si2 169.33(5) 7_565 5_565 ?
Si1 Gd1 Si3 91.49(5) 3_556 5_566 ?
Si3 Gd1 Si3 84.28(3) 2_564 5_566 ?
Si1 Gd1 Si3 132.44(5) 8_665 5_566 ?
Si1 Gd1 Si3 138.77(5) 7_565 5_566 ?
Si2 Gd1 Si3 47.18(5) 5_565 5_566 ?
Si1 Gd1 Zr3 55.52(3) 3_556 5_566 ?
Si3 Gd1 Zr3 53.40(4) 2_564 5_566 ?
Si1 Gd1 Zr3 146.23(3) 8_665 5_566 ?
Si1 Gd1 Zr3 91.93(3) 7_565 5_566 ?
Si2 Gd1 Zr3 88.62(3) 5_565 5_566 ?
Si3 Gd1 Zr3 52.02(4) 5_566 5_566 ?
Si1 Gd1 Gd3 55.52(3) 3_556 5_566 ?
Si3 Gd1 Gd3 53.40(4) 2_564 5_566 ?
Si1 Gd1 Gd3 146.23(3) 8_665 5_566 ?
Si1 Gd1 Gd3 91.93(3) 7_565 5_566 ?
Si2 Gd1 Gd3 88.62(3) 5_565 5_566 ?
Si3 Gd1 Gd3 52.02(4) 5_566 5_566 ?
Zr3 Gd1 Gd3 0.000(15) 5_566 5_566 ?
Si1 Gd1 Zr3 141.02(3) 3_556 2_564 ?
Si3 Gd1 Zr3 51.68(4) 2_564 2_564 ?
Si1 Gd1 Zr3 55.24(3) 8_665 2_564 ?
Si1 Gd1 Zr3 118.01(3) 7_565 2_564 ?
Si2 Gd1 Zr3 51.36(4) 5_565 2_564 ?
Si3 Gd1 Zr3 88.40(3) 5_566 2_564 ?
Zr3 Gd1 Zr3 95.806(10) 5_566 2_564 ?
Gd3 Gd1 Zr3 95.806(10) 5_566 2_564 ?
Si1 Gd1 Gd3 141.02(3) 3_556 2_564 ?
Si3 Gd1 Gd3 51.68(4) 2_564 2_564 ?
Si1 Gd1 Gd3 55.24(3) 8_665 2_564 ?
Si1 Gd1 Gd3 118.01(3) 7_565 2_564 ?
Si2 Gd1 Gd3 51.36(4) 5_565 2_564 ?
Si3 Gd1 Gd3 88.40(3) 5_566 2_564 ?
Zr3 Gd1 Gd3 95.806(10) 5_566 2_564 ?
Gd3 Gd1 Gd3 95.806(10) 5_566 2_564 ?
Zr3 Gd1 Gd3 0.000(11) 2_564 2_564 ?
Si1 Gd1 Gd2 48.82(3) 3_556 4_455 ?
Si3 Gd1 Gd2 133.78(3) 2_564 4_455 ?
Si1 Gd1 Gd2 104.30(3) 8_665 4_455 ?
Si1 Gd1 Gd2 50.29(3) 7_565 4_455 ?
Si2 Gd1 Gd2 139.86(4) 5_565 4_455 ?
Si3 Gd1 Gd2 111.62(3) 5_566 4_455 ?
Zr3 Gd1 Gd2 101.674(9) 5_566 4_455 ?
Gd3 Gd1 Gd2 101.674(9) 5_566 4_455 ?
Zr3 Gd1 Gd2 158.937(10) 2_564 4_455 ?
Gd3 Gd1 Gd2 158.937(10) 2_564 4_455 ?
Si1 Gd1 Zr2 48.82(3) 3_556 4_455 ?
Si3 Gd1 Zr2 133.78(3) 2_564 4_455 ?
Si1 Gd1 Zr2 104.30(3) 8_665 4_455 ?
Si1 Gd1 Zr2 50.29(3) 7_565 4_455 ?
Si2 Gd1 Zr2 139.86(4) 5_565 4_455 ?
Si3 Gd1 Zr2 111.62(3) 5_566 4_455 ?
Zr3 Gd1 Zr2 101.674(9) 5_566 4_455 ?
Gd3 Gd1 Zr2 101.674(9) 5_566 4_455 ?
Zr3 Gd1 Zr2 158.937(10) 2_564 4_455 ?
Gd3 Gd1 Zr2 158.937(10) 2_564 4_455 ?
Gd2 Gd1 Zr2 0.000(10) 4_455 4_455 ?
Si1 Gd2 Si1 97.47(2) 2_554 . ?
Si1 Gd2 Si2 118.76(5) 2_554 . ?
Si1 Gd2 Si2 95.13(5) . . ?
Si1 Gd2 Si2 142.85(5) 2_554 6_656 ?
Si1 Gd2 Si2 92.98(5) . 6_656 ?
Si2 Gd2 Si2 95.50(3) . 6_656 ?
Si1 Gd2 Si3 95.23(4) 2_554 1_554 ?
Si1 Gd2 Si3 144.26(5) . 1_554 ?
Si2 Gd2 Si3 49.81(5) . 1_554 ?
Si2 Gd2 Si3 96.74(4) 6_656 1_554 ?
Si1 Gd2 Si1 51.10(6) 2_554 6_656 ?
Si1 Gd2 Si1 120.37(6) . 6_656 ?
Si2 Gd2 Si1 142.94(5) . 6_656 ?
Si2 Gd2 Si1 93.10(5) 6_656 6_656 ?
Si3 Gd2 Si1 93.41(5) 1_554 6_656 ?
Si1 Gd2 Gd3 154.57(3) 2_554 . ?
Si1 Gd2 Gd3 58.32(4) . . ?
Si2 Gd2 Gd3 61.42(4) . . ?
Si2 Gd2 Gd3 54.33(4) 6_656 . ?
Si3 Gd2 Gd3 101.02(3) 1_554 . ?
Si1 Gd2 Gd3 145.42(3) 6_656 . ?
Si1 Gd2 Zr3 98.57(3) 2_554 6_656 ?
Si1 Gd2 Zr3 152.98(3) . 6_656 ?
Si2 Gd2 Zr3 96.02(3) . 6_656 ?
Si2 Gd2 Zr3 61.51(4) 6_656 6_656 ?
Si3 Gd2 Zr3 54.96(4) 1_554 6_656 ?
Si1 Gd2 Zr3 57.46(3) 6_656 6_656 ?
Gd3 Gd2 Zr3 106.768(10) . 6_656 ?
Si1 Gd2 Gd3 98.57(3) 2_554 6_656 ?
Si1 Gd2 Gd3 152.98(3) . 6_656 ?
Si2 Gd2 Gd3 96.02(3) . 6_656 ?
Si2 Gd2 Gd3 61.51(4) 6_656 6_656 ?
Si3 Gd2 Gd3 54.96(4) 1_554 6_656 ?
Si1 Gd2 Gd3 57.46(3) 6_656 6_656 ?
Gd3 Gd2 Gd3 106.768(10) . 6_656 ?
Zr3 Gd2 Gd3 0.000(15) 6_656 6_656 ?
Si1 Gd2 Gd1 53.86(3) 2_554 4 ?
Si1 Gd2 Gd1 66.06(4) . 4 ?
Si2 Gd2 Gd1 156.15(3) . 4 ?
Si2 Gd2 Gd1 99.82(3) 6_656 4 ?
Si3 Gd2 Gd1 144.30(3) 1_554 4 ?
Si1 Gd2 Gd1 54.45(3) 6_656 4 ?
Gd3 Gd2 Gd1 114.350(9) . 4 ?
Zr3 Gd2 Gd1 107.320(10) 6_656 4 ?
Gd3 Gd2 Gd1 107.320(10) 6_656 4 ?
Si1 Gd2 Gd2 145.67(3) 2_554 7_565 ?
Si1 Gd2 Gd2 115.00(4) . 7_565 ?
Si2 Gd2 Gd2 50.64(3) . 7_565 ?
Si2 Gd2 Gd2 50.40(3) 6_656 7_565 ?
Si3 Gd2 Gd2 51.84(3) 1_554 7_565 ?
Si1 Gd2 Gd2 114.00(3) 6_656 7_565 ?
Gd3 Gd2 Gd2 56.756(6) . 7_565 ?
Zr3 Gd2 Gd2 56.785(6) 6_656 7_565 ?
Gd3 Gd2 Gd2 56.785(6) 6_656 7_565 ?
Gd1 Gd2 Gd2 149.642(6) 4 7_565 ?
Si3 Gd3 Si2 179.61(6) 6_557 6_656 ?
Si3 Gd3 Si3 90.05(4) 6_557 . ?
Si2 Gd3 Si3 90.34(6) 6_656 . ?
Si3 Gd3 Si1 91.58(3) 6_557 7_565 ?
Si2 Gd3 Si1 88.38(3) 6_656 7_565 ?
Si3 Gd3 Si1 95.44(3) . 7_565 ?
Si3 Gd3 Si1 91.58(3) 6_557 . ?
Si2 Gd3 Si1 88.38(3) 6_656 . ?
Si3 Gd3 Si1 95.44(3) . . ?
Si1 Gd3 Si1 168.66(6) 7_565 . ?
Si3 Gd3 Si2 90.57(6) 6_557 . ?
Si2 Gd3 Si2 89.04(4) 6_656 . ?
Si3 Gd3 Si2 179.38(6) . . ?
Si1 Gd3 Si2 84.54(3) 7_565 . ?
Si1 Gd3 Si2 84.54(3) . . ?
Si3 Gd3 Zr2 125.22(3) 6_557 7_565 ?
Si2 Gd3 Zr2 54.49(3) 6_656 7_565 ?
Si3 Gd3 Zr2 127.24(3) . 7_565 ?
Si1 Gd3 Zr2 51.77(3) 7_565 7_565 ?
Si1 Gd3 Zr2 118.18(3) . 7_565 ?
Si2 Gd3 Zr2 52.31(3) . 7_565 ?
Si3 Gd3 Gd2 125.22(3) 6_557 7_565 ?
Si2 Gd3 Gd2 54.49(3) 6_656 7_565 ?
Si3 Gd3 Gd2 127.24(3) . 7_565 ?
Si1 Gd3 Gd2 51.77(3) 7_565 7_565 ?
Si1 Gd3 Gd2 118.18(3) . 7_565 ?
Si2 Gd3 Gd2 52.31(3) . 7_565 ?
Zr2 Gd3 Gd2 0.000(12) 7_565 7_565 ?
Si3 Gd3 Gd2 125.22(3) 6_557 . ?
Si2 Gd3 Gd2 54.50(3) 6_656 . ?
Si3 Gd3 Gd2 127.24(3) . . ?
Si1 Gd3 Gd2 118.18(3) 7_565 . ?
Si1 Gd3 Gd2 51.77(3) . . ?
Si2 Gd3 Gd2 52.31(3) . . ?
Zr2 Gd3 Gd2 66.488(12) 7_565 . ?
Gd2 Gd3 Gd2 66.488(12) 7_565 . ?
Si3 Gd3 Zr2 55.92(3) 6_557 4_455 ?
Si2 Gd3 Zr2 123.79(3) 6_656 4_455 ?
Si3 Gd3 Zr2 128.44(3) . 4_455 ?
Si1 Gd3 Zr2 53.95(3) 7_565 4_455 ?
Si1 Gd3 Zr2 120.11(3) . 4_455 ?
Si2 Gd3 Zr2 52.00(3) . 4_455 ?
Zr2 Gd3 Zr2 69.304(8) 7_565 4_455 ?
Gd2 Gd3 Zr2 69.304(8) 7_565 4_455 ?
Gd2 Gd3 Zr2 104.310(12) . 4_455 ?
Si3 Gd3 Gd2 55.92(3) 6_557 4_455 ?
Si2 Gd3 Gd2 123.79(3) 6_656 4_455 ?
Si3 Gd3 Gd2 128.44(3) . 4_455 ?
Si1 Gd3 Gd2 53.95(3) 7_565 4_455 ?
Si1 Gd3 Gd2 120.11(3) . 4_455 ?
Si2 Gd3 Gd2 52.00(3) . 4_455 ?
Zr2 Gd3 Gd2 69.304(8) 7_565 4_455 ?
Gd2 Gd3 Gd2 69.304(8) 7_565 4_455 ?
Gd2 Gd3 Gd2 104.310(12) . 4_455 ?
Zr2 Gd3 Gd2 0.000(6) 4_455 4_455 ?
Si1 Si1 Zr2 66.28(7) 5_556 2 ?
Si1 Si1 Gd2 66.28(7) 5_556 2 ?
Zr2 Si1 Gd2 0.000(14) 2 2 ?
Si1 Si1 Gd2 136.29(9) 5_556 . ?
Zr2 Si1 Gd2 138.37(6) 2 . ?
Gd2 Si1 Gd2 138.37(6) 2 . ?
Si1 Si1 Gd1 67.15(6) 5_556 3_546 ?
Zr2 Si1 Gd1 77.32(4) 2 3_546 ?
Gd2 Si1 Gd1 77.32(4) 2 3_546 ?
Gd2 Si1 Gd1 139.00(6) . 3_546 ?
Si1 Si1 Zr2 62.62(7) 5_556 6_556 ?
Zr2 Si1 Zr2 128.90(6) 2 6_556 ?
Gd2 Si1 Zr2 128.90(6) 2 6_556 ?
Gd2 Si1 Zr2 83.66(4) . 6_556 ?
Gd1 Si1 Zr2 83.27(4) 3_546 6_556 ?
Si1 Si1 Gd2 62.62(7) 5_556 6_556 ?
Zr2 Si1 Gd2 128.90(6) 2 6_556 ?
Gd2 Si1 Gd2 128.90(6) 2 6_556 ?
Gd2 Si1 Gd2 83.66(4) . 6_556 ?
Gd1 Si1 Gd2 83.27(4) 3_546 6_556 ?
Zr2 Si1 Gd2 0.000(11) 6_556 6_556 ?
Si1 Si1 Gd1 136.90(9) 5_556 8_656 ?
Zr2 Si1 Gd1 81.97(4) 2 8_656 ?
Gd2 Si1 Gd1 81.97(4) 2 8_656 ?
Gd2 Si1 Gd1 86.79(4) . 8_656 ?
Gd1 Si1 Gd1 78.36(4) 3_546 8_656 ?
Zr2 Si1 Gd1 139.14(6) 6_556 8_656 ?
Gd2 Si1 Gd1 139.14(6) 6_556 8_656 ?
Si1 Si1 Gd3 116.46(10) 5_556 . ?
Zr2 Si1 Gd3 140.06(5) 2 . ?
Gd2 Si1 Gd3 140.06(5) 2 . ?
Gd2 Si1 Gd3 69.91(4) . . ?
Gd1 Si1 Gd3 69.13(4) 3_546 . ?
Zr2 Si1 Gd3 68.60(4) 6_556 . ?
Gd2 Si1 Gd3 68.60(4) 6_556 . ?
Gd1 Si1 Gd3 70.80(4) 8_656 . ?
Si1 Si1 Gd1 65.06(7) 5_556 7_565 ?
Zr2 Si1 Gd1 83.84(4) 2 7_565 ?
Gd2 Si1 Gd1 83.84(4) 2 7_565 ?
Gd2 Si1 Gd1 80.70(4) . 7_565 ?
Gd1 Si1 Gd1 132.21(5) 3_546 7_565 ?
Zr2 Si1 Gd1 75.26(4) 6_556 7_565 ?
Gd2 Si1 Gd1 75.26(4) 6_556 7_565 ?
Gd1 Si1 Gd1 141.76(6) 8_656 7_565 ?
Gd3 Si1 Gd1 135.13(5) . 7_565 ?
Si3 Si2 Zr3 118.06(9) 1_554 6_556 ?
Si3 Si2 Gd3 118.06(9) 1_554 6_556 ?
Zr3 Si2 Gd3 0.000(5) 6_556 6_556 ?
Si3 Si2 Zr2 66.70(5) 1_554 7_565 ?
Zr3 Si2 Zr2 140.56(3) 6_556 7_565 ?
Gd3 Si2 Zr2 140.56(3) 6_556 7_565 ?
Si3 Si2 Gd2 66.70(5) 1_554 7_565 ?
Zr3 Si2 Gd2 140.56(3) 6_556 7_565 ?
Gd3 Si2 Gd2 140.56(3) 6_556 7_565 ?
Zr2 Si2 Gd2 0.000(13) 7_565 7_565 ?
Si3 Si2 Gd2 66.71(5) 1_554 . ?
Zr3 Si2 Gd2 140.56(3) 6_556 . ?
Gd3 Si2 Gd2 140.56(3) 6_556 . ?
Zr2 Si2 Gd2 78.73(5) 7_565 . ?
Gd2 Si2 Gd2 78.73(5) 7_565 . ?
Si3 Si2 Zr2 140.29(3) 1_554 4_455 ?
Zr3 Si2 Zr2 71.17(5) 6_556 4_455 ?
Gd3 Si2 Zr2 71.17(5) 6_556 4_455 ?
Zr2 Si2 Zr2 82.56(3) 7_565 4_455 ?
Gd2 Si2 Zr2 82.56(3) 7_565 4_455 ?
Gd2 Si2 Zr2 132.76(8) . 4_455 ?
Si3 Si2 Gd2 140.29(3) 1_554 4_455 ?
Zr3 Si2 Gd2 71.17(5) 6_556 4_455 ?
Gd3 Si2 Gd2 71.17(5) 6_556 4_455 ?
Zr2 Si2 Gd2 82.56(3) 7_565 4_455 ?
Gd2 Si2 Gd2 82.56(3) 7_565 4_455 ?
Gd2 Si2 Gd2 132.76(8) . 4_455 ?
Zr2 Si2 Gd2 0.000(12) 4_455 4_455 ?
Si3 Si2 Gd2 140.29(3) 1_554 6_556 ?
Zr3 Si2 Gd2 71.17(5) 6_556 6_556 ?
Gd3 Si2 Gd2 71.17(5) 6_556 6_556 ?
Zr2 Si2 Gd2 132.76(8) 7_565 6_556 ?
Gd2 Si2 Gd2 132.76(8) 7_565 6_556 ?
Gd2 Si2 Gd2 82.56(3) . 6_556 ?
Zr2 Si2 Gd2 79.19(5) 4_455 6_556 ?
Gd2 Si2 Gd2 79.19(5) 4_455 6_556 ?
Si3 Si2 Zr2 140.29(3) 1_554 6_556 ?
Zr3 Si2 Zr2 71.17(5) 6_556 6_556 ?
Gd3 Si2 Zr2 71.17(5) 6_556 6_556 ?
Zr2 Si2 Zr2 132.76(8) 7_565 6_556 ?
Gd2 Si2 Zr2 132.76(8) 7_565 6_556 ?
Gd2 Si2 Zr2 82.56(3) . 6_556 ?
Zr2 Si2 Zr2 79.19(5) 4_455 6_556 ?
Gd2 Si2 Zr2 79.19(5) 4_455 6_556 ?
Gd2 Si2 Zr2 0.000(14) 6_556 6_556 ?
Si3 Si2 Gd1 66.09(5) 1_554 5_565 ?
Zr3 Si2 Gd1 71.41(4) 6_556 5_565 ?
Gd3 Si2 Gd1 71.41(4) 6_556 5_565 ?
Zr2 Si2 Gd1 76.91(3) 7_565 5_565 ?
Gd2 Si2 Gd1 76.91(3) 7_565 5_565 ?
Gd2 Si2 Gd1 132.29(7) . 5_565 ?
Zr2 Si2 Gd1 83.42(2) 4_455 5_565 ?
Gd2 Si2 Gd1 83.42(2) 4_455 5_565 ?
Gd2 Si2 Gd1 142.11(8) 6_556 5_565 ?
Zr2 Si2 Gd1 142.11(8) 6_556 5_565 ?
Si2 Si3 Zr3 118.45(9) 1_556 6_657 ?
Si2 Si3 Gd3 118.45(9) 1_556 6_657 ?
Zr3 Si3 Gd3 0.000(4) 6_657 6_657 ?
Si2 Si3 Gd3 117.25(9) 1_556 . ?
Zr3 Si3 Gd3 124.30(7) 6_657 . ?
Gd3 Si3 Gd3 124.30(7) 6_657 . ?
Si2 Si3 Zr2 63.49(6) 1_556 7_566 ?
Zr3 Si3 Zr2 69.12(4) 6_657 7_566 ?
Gd3 Si3 Zr2 69.12(4) 6_657 7_566 ?
Gd3 Si3 Zr2 141.24(3) . 7_566 ?
Si2 Si3 Gd2 63.49(6) 1_556 7_566 ?
Zr3 Si3 Gd2 69.12(4) 6_657 7_566 ?
Gd3 Si3 Gd2 69.12(4) 6_657 7_566 ?
Gd3 Si3 Gd2 141.24(3) . 7_566 ?
Zr2 Si3 Gd2 0.000(11) 7_566 7_566 ?
Si2 Si3 Zr2 63.49(6) 1_556 1_556 ?
Zr3 Si3 Zr2 69.12(4) 6_657 1_556 ?
Gd3 Si3 Zr2 69.12(4) 6_657 1_556 ?
Gd3 Si3 Zr2 141.24(3) . 1_556 ?
Zr2 Si3 Zr2 76.33(5) 7_566 1_556 ?
Gd2 Si3 Zr2 76.33(5) 7_566 1_556 ?
Si2 Si3 Gd2 63.49(6) 1_556 1_556 ?
Zr3 Si3 Gd2 69.12(4) 6_657 1_556 ?
Gd3 Si3 Gd2 69.12(4) 6_657 1_556 ?
Gd3 Si3 Gd2 141.24(3) . 1_556 ?
Zr2 Si3 Gd2 76.33(5) 7_566 1_556 ?
Gd2 Si3 Gd2 76.33(5) 7_566 1_556 ?
Zr2 Si3 Gd2 0.000(12) 1_556 1_556 ?
Si2 Si3 Gd1 134.02(3) 1_556 2_565 ?
Zr3 Si3 Gd1 70.09(4) 6_657 2_565 ?
Gd3 Si3 Gd1 70.09(4) 6_657 2_565 ?
Gd3 Si3 Gd1 72.03(4) . 2_565 ?
Zr2 Si3 Gd1 81.89(3) 7_566 2_565 ?
Gd2 Si3 Gd1 81.89(3) 7_566 2_565 ?
Zr2 Si3 Gd1 138.37(7) 1_556 2_565 ?
Gd2 Si3 Gd1 138.37(7) 1_556 2_565 ?
Si2 Si3 Gd1 134.02(3) 1_556 8_656 ?
Zr3 Si3 Gd1 70.09(4) 6_657 8_656 ?
Gd3 Si3 Gd1 70.09(4) 6_657 8_656 ?
Gd3 Si3 Gd1 72.03(4) . 8_656 ?
Zr2 Si3 Gd1 138.37(7) 7_566 8_656 ?
Gd2 Si3 Gd1 138.37(7) 7_566 8_656 ?
Zr2 Si3 Gd1 81.89(3) 1_556 8_656 ?
Gd2 Si3 Gd1 81.89(3) 1_556 8_656 ?
Gd1 Si3 Gd1 91.95(6) 2_565 8_656 ?
Si2 Si3 Gd1 66.72(5) 1_556 5_566 ?
Zr3 Si3 Gd1 134.28(3) 6_657 5_566 ?
Gd3 Si3 Gd1 134.28(3) 6_657 5_566 ?
Gd3 Si3 Gd1 70.45(4) . 5_566 ?
Zr2 Si3 Gd1 76.04(3) 7_566 5_566 ?
Gd2 Si3 Gd1 76.04(3) 7_566 5_566 ?
Zr2 Si3 Gd1 129.73(7) 1_556 5_566 ?
Gd2 Si3 Gd1 129.73(7) 1_556 5_566 ?
Gd1 Si3 Gd1 76.63(2) 2_565 5_566 ?
Gd1 Si3 Gd1 142.48(7) 8_656 5_566 ?

loop_
_geom_bond_atom_site_label_1
_geom_bond_atom_site_label_2
_geom_bond_distance
_geom_bond_site_symmetry_2
_geom_bond_publ_flag
Gd1 Si1 3.0851(16) 3_556 ?
Gd1 Si3 3.1077(15) 2_564 ?
Gd1 Si1 3.0427(16) 8_665 ?
Gd1 Si1 3.1354(16) 7_565 ?
Gd1 Si2 3.1520(15) 5_565 ?
Gd1 Si3 3.1370(15) 5_566 ?
Gd1 Zr3 3.5038(4) 5_566 ?
Gd1 Gd3 3.5038(4) 5_566 ?
Gd1 Zr3 3.5533(4) 2_564 ?
Gd1 Gd3 3.5533(4) 2_564 ?
Gd1 Gd2 3.7270(4) 4_455 ?
Gd1 Zr2 3.7270(4) 4_455 ?
Gd2 Si1 2.8754(17) 2_554 ?
Gd2 Si1 2.8531(15) . ?
Gd2 Si2 2.9486(17) . ?
Gd2 Si2 2.9340(16) 6_656 ?
Gd2 Si3 3.0266(17) 1_554 ?
Gd2 Si1 2.9645(17) 6_656 ?
Gd2 Gd3 3.4113(4) . ?
Gd2 Zr3 3.4141(5) 6_656 ?
Gd2 Gd3 3.4141(5) 6_656 ?
Gd2 Gd1 3.7270(4) 4 ?
Gd2 Gd2 3.7402(6) 7_565 ?
Gd3 Si3 2.992(2) 6_557 ?
Gd3 Si2 2.928(2) 6_656 ?
Gd3 Si3 2.931(2) . ?
Gd3 Si1 3.0911(17) 7_565 ?
Gd3 Si1 3.0911(17) . ?
Gd3 Si2 3.272(2) . ?
Gd3 Zr2 3.4113(4) 7_565 ?
Gd3 Gd2 3.4113(4) 7_565 ?
Gd3 Zr2 3.4141(4) 4_455 ?
Gd3 Gd2 3.4141(4) 4_455 ?
Si1 Si1 2.520(3) 5_556 ?
Si1 Zr2 2.8754(17) 2 ?
Si1 Gd2 2.8754(17) 2 ?
Si1 Gd1 3.0851(16) 3_546 ?
Si1 Zr2 2.9645(17) 6_556 ?
Si1 Gd2 2.9645(17) 6_556 ?
Si1 Gd1 3.0427(16) 8_656 ?
Si1 Gd1 3.1354(16) 7_565 ?
Si2 Si3 2.517(3) 1_554 ?
Si2 Zr3 2.928(2) 6_556 ?
Si2 Gd3 2.928(2) 6_556 ?
Si2 Zr2 2.9486(17) 7_565 ?
Si2 Gd2 2.9486(17) 7_565 ?
Si2 Zr2 2.9340(16) 4_455 ?
Si2 Gd2 2.9340(16) 4_455 ?
Si2 Gd2 2.9340(16) 6_556 ?
Si2 Zr2 2.9340(16) 6_556 ?
Si2 Gd1 3.1520(15) 5_565 ?
Si3 Si2 2.517(3) 1_556 ?
Si3 Zr3 2.992(2) 6_657 ?
Si3 Gd3 2.992(2) 6_657 ?
Si3 Zr2 3.0265(17) 7_566 ?
Si3 Gd2 3.0265(17) 7_566 ?
Si3 Zr2 3.0265(17) 1_556 ?
Si3 Gd2 3.0265(17) 1_556 ?
Si3 Gd1 3.1076(15) 2_565 ?
Si3 Gd1 3.1077(15) 8_656 ?
Si3 Gd1 3.1370(15) 5_566 ?
